data_2009578
loop_
_publ_author_name
'Alyea, Elmer C.'
'Ferguson, George'
'Jain, Vimal K.'

_publ_section_title
;
 Tricarbonyl(\h^6^-trimethylphenylsilane)molybdenum
;
_journal_issue 4
_journal_name_full 'Acta Crystallographica Section C'
_journal_page_first 491
_journal_page_last 493
_journal_paper_doi 10.1107/S0108270194000831
_journal_volume 50
_journal_year 1994
_chemical_formula_moiety 'C12 H14 Mo O3 Si '
_chemical_formula_structural C^6^H^5^Si(CH^3^)^3^Mo(CO)^3^
_chemical_formula_sum 'C12 H14 Mo O3 Si'
_chemical_formula_weight 330.26
_chemical_name_common tricarbonyl(\h^6^-phenyltrimethylsilane)molybdenum
_chemical_name_systematic
;
tricarbonyl(\h^6^-phenyltrimethylsilane)molybdenum
;
_space_group_IT_number 2
_symmetry_cell_setting triclinic
_symmetry_space_group_name_Hall '-P 1'
_symmetry_space_group_name_H-M 'P -1'
_cell_angle_alpha 86.036(16)
_cell_angle_beta 79.892(18)
_cell_angle_gamma 75.458(18)
_cell_formula_units_Z 2
_cell_length_a 6.5051(11)
_cell_length_b 6.8828(18)
_cell_length_c 16.681(3)
_cell_measurement_reflns_used 25
_cell_measurement_temperature 293
_cell_measurement_theta_max 27.00
_cell_measurement_theta_min 20.50
_cell_volume 711.5(3)
_computing_cell_refinement 'Enraf-Nonius CAD-4 software'
_computing_data_collection 'Enraf-Nonius CAD-4 software'
_computing_data_reduction 'NRCVAX DATRD2 (Gabe, Le Page, Charland, Lee & White, 1989)'
_computing_molecular_graphics NRCVAX
_computing_publication_material 'NRCVAX TABLES and WP6.0'
_computing_structure_refinement 'NRCVAX LSTSQ'
_computing_structure_solution 'NRCVAX Patterson map'
_diffrn_ambient_temperature 293
_diffrn_measurement_device 'Enraf-Nonius CAD-4    '
_diffrn_measurement_method '\q/2\q scan b/P/b '
_diffrn_radiation_monochromator graphite
_diffrn_radiation_source 'xray tube'
_diffrn_radiation_type MoK\a
_diffrn_radiation_wavelength 0.71067
_diffrn_reflns_limit_h_max 8
_diffrn_reflns_limit_h_min -8
_diffrn_reflns_limit_k_max 8
_diffrn_reflns_limit_k_min 0
_diffrn_reflns_limit_l_max 21
_diffrn_reflns_limit_l_min -21
_diffrn_reflns_number 3094
_diffrn_reflns_theta_max 27.00
_diffrn_reflns_theta_min 2.00
_diffrn_standards_decay_% 2.5
_diffrn_standards_interval_time 60
_diffrn_standards_number 3
_exptl_absorpt_coefficient_mu 0.98
_exptl_absorpt_correction_T_max 0.6916
_exptl_absorpt_correction_T_min 0.5884
_exptl_absorpt_correction_type empirical
_exptl_crystal_colour yellow
_exptl_crystal_density_diffrn 1.542
_exptl_crystal_description needle
_exptl_crystal_F_000 332
_exptl_crystal_size_max 0.15
_exptl_crystal_size_mid 0.15
_exptl_crystal_size_min 0.50
_refine_diff_density_max 1.63
_refine_diff_density_min -1.38
_refine_ls_goodness_of_fit_obs 1.92
_refine_ls_matrix_type full
_refine_ls_number_parameters 154
_refine_ls_number_reflns 2729
_refine_ls_R_factor_all 0.061
_refine_ls_R_factor_obs 0.053
_refine_ls_shift/esd_max 0.000
_refine_ls_structure_factor_coef F
_refine_ls_weighting_details 'w = 1/[\s^2^(F)+0.0012F^2^]'
_refine_ls_weighting_scheme calc
_refine_ls_wR_factor_all 0.076
_refine_ls_wR_factor_obs 0.075
_reflns_number_observed 2729
_reflns_number_total 3094
_reflns_observed_criterion Inet>3.0\s(Inet)
_cod_data_source_file ab1152.cif
_cod_data_source_block 9354vim
_cod_depositor_comments
;
The following automatic conversions were performed:
'_symmetry_cell_setting' value 'Triclinic' changed to 'triclinic'
according to '/home/saulius/struct/CIF-dictionaries/cif_core.dic'
dictionary named 'cif_core.dic' version 2.4.1 from 2010-06-29.

Automatic conversion script
Id: cif_fix_enum 1527 2010-12-29 10:47:43Z saulius 

The following automatic conversions were performed:

'_symmetry_cell_setting' value 'Triclinic' changed to 'triclinic'
according to /home/saulius/struct/CIF-dictionaries/cif_core.dic
dictionary named 'cif_core.dic' version 2.4.1 from 2010-06-29.

Automatic conversion script
Id: cif_fix_values 1715 2011-07-08 13:25:40Z adriana 

The following automatic conversions were performed:

'_refine_ls_weighting_scheme' value '1/[\s^2^(F)+0.0012F^2^]' was
changed to 'calc'. New tag '_refine_ls_weighting_details' was
created. The value of the new tag was set to 'w =
1/[\s^2^(F)+0.0012F^2^]'.

Automatic conversion script
Id: cif_fix_values 3143 2015-03-26 13:38:13Z robertas 
;
_cod_original_formula_sum 'C12 H14 Mo O3 Si '
_cod_database_code 2009578

loop_
_symmetry_equiv_pos_as_xyz
x,y,z
-x,-y,-z

loop_
_atom_site_aniso_label
_atom_site_aniso_U_11
_atom_site_aniso_U_22
_atom_site_aniso_U_33
_atom_site_aniso_U_12
_atom_site_aniso_U_13
_atom_site_aniso_U_23
_atom_site_aniso_type_symbol
Mo 0.0413(2) 0.0326(3) 0.0542(3) -0.0051(3) -0.0183(3) -0.0115(3) Mo
Si 0.0634(8) 0.0567(9) 0.0562(8) -0.0234(13) -0.0240(13) -0.0238(13) Si
O1 0.097(4) 0.088(4) 0.111(4) -0.053(6) 0.041(6) 0.033(6) O
O2 0.062(3) 0.054(3) 0.191(6) 0.024(4) -0.039(6) -0.022(6) O
O3 0.143(5) 0.077(3) 0.101(4) -0.098(7) -0.131(7) 0.010(5) O
C1 0.053(3) 0.051(3) 0.071(3) -0.015(4) -0.010(5) -0.011(5) C
C2 0.055(3) 0.034(3) 0.100(4) -0.013(4) -0.027(5) -0.011(5) C
C3 0.076(3) 0.046(3) 0.069(3) -0.033(5) -0.049(6) 0.010(5) C
C11 0.044(2) 0.039(2) 0.059(3) -0.012(3) -0.022(4) -0.024(4) C
C12 0.044(2) 0.050(3) 0.075(3) -0.027(4) -0.015(4) -0.017(5) C
C13 0.067(3) 0.059(3) 0.072(3) -0.050(5) 0.027(5) -0.029(5) C
C14 0.096(4) 0.046(3) 0.063(3) -0.033(6) -0.025(6) 0.003(5) C
C15 0.077(3) 0.029(2) 0.074(3) 0.002(4) -0.056(5) -0.008(4) C
C16 0.049(2) 0.034(2) 0.071(3) 0.010(4) -0.025(4) -0.025(4) C
C17 0.108(5) 0.063(4) 0.076(4) -0.017(7) -0.064(8) -0.002(6) C
C18 0.139(7) 0.068(5) 0.106(6) -0.023(9) -0.112(11) -0.042(8) C
C19 0.086(5) 0.154(9) 0.080(5) -0.043(11) 0.029(8) -0.028(10) C

loop_
_atom_site_label
_atom_site_fract_x
_atom_site_fract_y
_atom_site_fract_z
_atom_site_U_iso_or_equiv
_atom_site_thermal_displace_type
_atom_site_calc_flag
_atom_site_refinement_flags
_atom_site_type_symbol
Mo 0.25429(5) 0.45886(5) 0.16568(2) 0.0435(3) Uani ? . Mo
Si 0.2732(3) 0.6973(2) 0.36376(9) 0.0585(8) Uani ? . Si
O1 -0.0303(10) 0.2590(9) 0.2983(4) 0.104(4) Uani ? . O
O2 0.6127(8) 0.0638(7) 0.1683(4) 0.107(4) Uani ? . O
O3 0.0545(11) 0.2677(8) 0.0448(3) 0.098(4) Uani ? . O
C1 0.0738(9) 0.3329(8) 0.2489(4) 0.060(3) Uani ? . C
C2 0.4750(9) 0.2057(8) 0.1681(4) 0.064(3) Uani ? . C
C3 0.1288(10) 0.3394(8) 0.0892(4) 0.062(3) Uani ? . C
C11 0.2892(7) 0.7103(7) 0.2499(3) 0.047(2) Uani ? . C
C12 0.4871(8) 0.6417(8) 0.1987(4) 0.056(3) Uani ? . C
C13 0.5047(10) 0.6525(9) 0.1126(4) 0.067(3) Uani ? . C
C14 0.3231(12) 0.7271(9) 0.0769(4) 0.069(4) Uani ? . C
C15 0.1202(10) 0.8013(7) 0.1263(4) 0.060(3) Uani ? . C
C16 0.1037(8) 0.7926(7) 0.2103(3) 0.053(3) Uani ? . C
C17 0.4317(13) 0.4468(10) 0.3937(4) 0.083(4) Uani ? . C
C18 0.3862(17) 0.9008(12) 0.3909(6) 0.101(6) Uani ? . C
C19 -0.0099(14) 0.7413(18) 0.4123(5) 0.111(6) Uani ? . C
H12 0.613 0.587 0.222 0.0660 Uiso ? . H
H13 0.641 0.609 0.079 0.0761 Uiso ? . H
H14 0.334 0.729 0.019 0.0782 Uiso ? . H
H15 -0.004 0.857 0.102 0.0698 Uiso ? . H
H16 -0.033 0.842 0.243 0.0613 Uiso ? . H
H17a 0.425 0.439 0.451 0.0924 Uiso ? . H
H17b 0.374 0.345 0.377 0.0924 Uiso ? . H
H17c 0.577 0.429 0.368 0.0924 Uiso ? . H
H18a 0.381 0.899 0.448 0.1141 Uiso ? . H
H18b 0.531 0.881 0.365 0.1141 Uiso ? . H
H18c 0.304 1.027 0.374 0.1141 Uiso ? . H
H19a -0.018 0.735 0.470 0.1168 Uiso ? . H
H19b -0.087 0.870 0.396 0.1168 Uiso ? . H
H19c -0.071 0.642 0.396 0.1168 Uiso ? . H

loop_
_atom_type_symbol
_atom_type_scat_dispersion_real
_atom_type_scat_dispersion_imag
_atom_type_scat_source
C 0.002 0.002 'International Tables Vol. IV Table 2.2B'
H 0.000 0.000 'International Tables Vol. IV Table 2.2B'
Mo -1.825 0.688 'International Tables Vol. IV Table 2.2B'
O 0.008 0.006 'International Tables Vol. IV Table 2.2B'
Si 0.072 0.071 'International Tables Vol. IV Table 2.2B'

loop_
_geom_angle_atom_site_label_1
_geom_angle_atom_site_label_2
_geom_angle_atom_site_label_3
_geom_angle
_geom_angle_publ_flag
C1 Mo C2 86.2(2) yes
C1 Mo C3 84.3(3) yes
C2 Mo C3 88.6(3) yes
C11 Si C17 108.7(3) yes
C11 Si C18 107.1(3) yes
C11 Si C19 109.3(3) yes
C17 Si C18 111.2(4) yes
C17 Si C19 111.3(5) yes
C18 Si C19 109.1(5) yes
Mo C1 O1 179.2(6) yes
Mo C2 O2 176.1(5) yes
Mo C3 O3 179.3(5) yes
Si C11 C12 120.5(4) yes
Si C11 C16 122.9(4) yes
C12 C11 C16 116.6(5) yes
C11 C12 C13 121.8(5) yes
C12 C13 C14 120.0(5) yes
C13 C14 C15 120.1(5) yes
C14 C15 C16 119.8(5) yes
C11 C16 C15 121.7(5) yes

loop_
_geom_bond_atom_site_label_1
_geom_bond_atom_site_label_2
_geom_bond_site_symmetry_1
_geom_bond_site_symmetry_2
_geom_bond_distance
_geom_bond_publ_flag
Mo C1 ? ? 1.957(6) yes
Mo C2 ? ? 1.963(5) yes
Mo C3 ? ? 1.954(6) yes
Si C11 ? ? 1.881(5) yes
Si C17 ? ? 1.859(7) yes
Si C18 ? ? 1.851(8) yes
Si C19 ? ? 1.835(8) yes
O1 C1 ? ? 1.147(8) yes
O2 C2 ? ? 1.148(7) yes
O3 C3 ? ? 1.150(7) yes
C11 C12 ? ? 1.405(7) yes
C11 C16 ? ? 1.448(7) yes
C12 C13 ? ? 1.419(9) yes
C13 C14 ? ? 1.383(10) yes
C14 C15 ? ? 1.421(9) yes
C15 C16 ? ? 1.386(8) yes
